data_2004007
loop_
_publ_author_name
'Britten, J. F.'
'Dabkowska, H. A.'
'Dabkowski, A. B.'
'Greedan, J. E.'
'Campbell, J. L.'
'Teesdale, W. J.'

_publ_section_title
;
 Czochralski-Grown SrLaGaO~4~
;
_journal_issue 10
_journal_name_full 'Acta Crystallographica Section C'
_journal_page_first 1975
_journal_page_last 1977
_journal_paper_doi 10.1107/S0108270194011820
_journal_volume 51
_journal_year 1995
_chemical_formula_analytical 'Ga La O4 Sr'
_chemical_formula_structural 'Ga La O4 Sr'
_chemical_formula_sum 'Ga La O4 Sr'
_chemical_formula_weight 360.25
_chemical_melting_point 1793
_chemical_name_common 'strontium lanthanum gallate'
_chemical_name_systematic
;
 strontium lanthanum gallate
;
_space_group_IT_number 139
_symmetry_cell_setting tetragonal
_symmetry_space_group_name_Hall '-I 4 2'
_symmetry_space_group_name_H-M 'I 4/m m m'
_audit_creation_method SHELXL
_cell_angle_alpha 90.00
_cell_angle_beta 90.00
_cell_angle_gamma 90.00
_cell_formula_units_Z 2
_cell_length_a 3.8437(3)
_cell_length_b 3.8437(3)
_cell_length_c 12.6880(15)
_cell_measurement_reflns_used 23
_cell_measurement_temperature 296(2)
_cell_measurement_theta_max 110.1
_cell_measurement_theta_min 87.3
_cell_measurement_wavelength .55941
_cell_volume 187.45(3)
_computing_cell_refinement ' R3m/V Crystallographic Research System using K\a~1~ (Siemens, 1989)'
_computing_data_collection ' R3m/V Crystallographic Research System using K\a~1~ (Siemens, 1989)'
_computing_data_reduction ' R3m/V Crystallographic Research System (Siemens, 1989)'
_computing_molecular_graphics 'SHELXTL/PC (Sheldrick, 1992)'
_computing_publication_material 'SHELXL93 (Sheldrick, 1994)'
_computing_structure_refinement 'SHELXL93 (Sheldrick, 1994)'
_computing_structure_solution ' TEXSAN (Molecular Structure Corporation, 1992)'
_diffrn_ambient_temperature 296(2)
_diffrn_measurement_device 'Siemens R3m/V'
_diffrn_measurement_method 2\q-\q
_diffrn_radiation_monochromator graphite
_diffrn_radiation_source 'fine-focus sealed tube'
_diffrn_radiation_type AgK\a
_diffrn_radiation_wavelength .56086
_diffrn_reflns_av_R_equivalents .0281
_diffrn_reflns_av_sigmaI/netI 0.0311
_diffrn_reflns_limit_h_max 11
_diffrn_reflns_limit_h_min 0
_diffrn_reflns_limit_k_max 11
_diffrn_reflns_limit_k_min 0
_diffrn_reflns_limit_l_max 37
_diffrn_reflns_limit_l_min 0
_diffrn_reflns_number 1868
_diffrn_reflns_theta_max 55.29
_diffrn_reflns_theta_min 2.53
_diffrn_standards_decay_% .00
_diffrn_standards_interval_count 97
_diffrn_standards_number 3
_exptl_absorpt_coefficient_mu 17.255
_exptl_absorpt_correction_T_max .10408
_exptl_absorpt_correction_T_min .03751
_exptl_absorpt_correction_type sphere
_exptl_crystal_colour yellow
_exptl_crystal_density_diffrn 6.383
_exptl_crystal_density_meas 6.388(9)
_exptl_crystal_density_method displacement
_exptl_crystal_description 'ground sphere'
_exptl_crystal_F_000 316
_exptl_crystal_size_rad .152(4)
_refine_diff_density_max 4.982
_refine_diff_density_min -03.994
_refine_ls_extinction_coef .132(6)
_refine_ls_extinction_method SHELXL
_refine_ls_goodness_of_fit_all 1.156
_refine_ls_goodness_of_fit_obs 1.187
_refine_ls_matrix_type full
_refine_ls_number_parameters 13
_refine_ls_number_reflns 780
_refine_ls_number_restraints 0
_refine_ls_restrained_S_all 1.157
_refine_ls_restrained_S_obs 1.187
_refine_ls_R_factor_all 0.0324
_refine_ls_R_factor_obs .0272
_refine_ls_shift/esd_max .001
_refine_ls_shift/esd_mean 0.000
_refine_ls_structure_factor_coef Fsqd
_refine_ls_weighting_scheme
;
w = 1/[\s^2^(F~o~^2^) + (0.0317P)^2^ + 0.2075P]
where P = (F~o~^2^ + 2F~c~^2^)/3
;
_refine_ls_wR_factor_all .0679
_refine_ls_wR_factor_obs .0662
_reflns_number_observed 706
_reflns_number_total 781
_reflns_observed_criterion >2\s~I~
_cod_data_source_file jz1003.cif
_cod_data_source_block SrLaGaO~4~
_cod_depositor_comments
;
The following automatic conversions were performed:

'_geom_bond_publ_flag' value 'Y' changed to 'y' according to
/home/saulius/struct/CIF-dictionaries/cif_core.dic dictionary named
'cif_core.dic' version 2.4.1 from 2010-06-29 (5
times).

'_geom_angle_publ_flag' value 'Y' changed to 'y' according
to /home/saulius/struct/CIF-dictionaries/cif_core.dic dictionary
named 'cif_core.dic' version 2.4.1 from 2010-06-29 (15 times).

Automatic conversion script
Id: cif_fix_values 1715 2011-07-08 13:25:40Z adriana 
;
_cod_original_cell_volume 188.45(3)
_cod_database_code 2004007

loop_
_symmetry_equiv_pos_as_xyz
'x, y, z'
'-x, -y, z'
'-y, x, z'
'y, -x, z'
'-x, y, -z'
'x, -y, -z'
'y, x, -z'
'-y, -x, -z'
'x+1/2, y+1/2, z+1/2'
'-x+1/2, -y+1/2, z+1/2'
'-y+1/2, x+1/2, z+1/2'
'y+1/2, -x+1/2, z+1/2'
'-x+1/2, y+1/2, -z+1/2'
'x+1/2, -y+1/2, -z+1/2'
'y+1/2, x+1/2, -z+1/2'
'-y+1/2, -x+1/2, -z+1/2'
'-x, -y, -z'
'x, y, -z'
'y, -x, -z'
'-y, x, -z'
'x, -y, z'
'-x, y, z'
'-y, -x, z'
'y, x, z'
'-x+1/2, -y+1/2, -z+1/2'
'x+1/2, y+1/2, -z+1/2'
'y+1/2, -x+1/2, -z+1/2'
'-y+1/2, x+1/2, -z+1/2'
'x+1/2, -y+1/2, z+1/2'
'-x+1/2, y+1/2, z+1/2'
'-y+1/2, -x+1/2, z+1/2'
'y+1/2, x+1/2, z+1/2'

loop_
_atom_site_aniso_label
_atom_site_aniso_U_11
_atom_site_aniso_U_22
_atom_site_aniso_U_33
_atom_site_aniso_U_12
_atom_site_aniso_U_13
_atom_site_aniso_U_23
La 0.00612(4) 0.00612(4) 0.00446(5) 0.000 0.000 0.000
Sr 0.00612(4) 0.00612(4) 0.00446(5) 0.000 0.000 0.000
Ga 0.00329(6) 0.00329(6) 0.0147(2) 0.000 0.000 0.000
O1 0.0180(7) 0.0180(7) 0.0073(6) 0.000 0.000 0.000
O2 0.0075(5) 0.0038(4) 0.0104(5) 0.000 0.000 0.000

loop_
_atom_site_label
_atom_site_occupancy
_atom_site_fract_x
_atom_site_fract_y
_atom_site_fract_z
_atom_site_U_iso_or_equiv
_atom_site_thermal_displace_type
_atom_site_calc_flag
_atom_site_refinement_flags
_atom_site_type_symbol
La .50 0 0 .358673(14) .00557(4) Uani d SP La
Sr .50 0 0 .358673(14) .00557(4) Uani d SP Sr
Ga 1 0 0 0 .00710(6) Uani d S Ga
O1 1 0 0 .1673(2) .0144(5) Uani d S O
O2 1 0 .5 0 .0072(2) Uani d S O

loop_
_atom_type_symbol
_atom_type_description
_atom_type_scat_source
_atom_type_scat_dispersion_real
_atom_type_scat_dispersion_imag
O O 'International Tables Vol C Tables 4.2.6.8 and 6.1.1.4' .0056 .0036
Ga Ga 'International Tables Vol C Tables 4.2.6.8 and 6.1.1.4' .3179 1.0589
Sr Sr 'International Tables Vol C Tables 4.2.6.8 and 6.1.1.4' -0.1172 2.2025
La La 'International Tables Vol C Tables 4.2.6.8 and 6.1.1.4' -0.6411 1.6148

loop_
_geom_angle_atom_site_label_1
_geom_angle_atom_site_label_2
_geom_angle_atom_site_label_3
_geom_angle_site_symmetry_1
_geom_angle_site_symmetry_3
_geom_angle
_geom_angle_publ_flag
O1 La O2 . 11 133.016(5) y
O1 La O2 . 9_545 133.016(5) ?
O2 La O2 11 9_545 62.264(6) y
O1 La O2 . 11_545 133.016(5) y
O2 La O2 11 11_545 93.968(10) y
O2 La O2 9_545 11_545 62.264(5) ?
O1 La O2 . 9_445 133.016(5) ?
O2 La O2 11 9_445 62.264(5) ?
O2 La O2 9_545 9_445 93.968(10) ?
O2 La O2 11_545 9_445 62.264(6) ?
O1 La O1 . 25_445 83.09(6) y
O2 La O1 11 25_445 126.53(5) y
O2 La O1 9_545 25_445 126.53(5) ?
O2 La O1 11_545 25_445 64.46(5) y
O2 La O1 9_445 25_445 64.46(5) ?
O1 La O1 . 25 83.09(6) ?
O2 La O1 11 25 64.46(5) ?
O2 La O1 9_545 25 64.46(5) ?
O2 La O1 11_545 25 126.53(5) ?
O2 La O1 9_445 25 126.53(5) ?
O1 La O1 25_445 25 166.18(12) y
O1 La O1 . 25_455 83.09(6) ?
O2 La O1 11 25_455 64.46(5) ?
O2 La O1 9_545 25_455 126.53(5) ?
O2 La O1 11_545 25_455 126.53(5) ?
O2 La O1 9_445 25_455 64.46(5) ?
O1 La O1 25_445 25_455 89.171(14) y
O1 La O1 25 25_455 89.171(14) ?
O1 La O1 . 25_545 83.09(6) ?
O2 La O1 11 25_545 126.53(5) ?
O2 La O1 9_545 25_545 64.46(5) ?
O2 La O1 11_545 25_545 64.46(5) ?
O2 La O1 9_445 25_545 126.53(5) ?
O1 La O1 25_445 25_545 89.171(14) ?
O1 La O1 25 25_545 89.171(14) ?
O1 La O1 25_455 25_545 166.18(12) ?
O1 La Ga . 9 123.415(5) ?
O2 La Ga 11 9 36.173(2) ?
O2 La Ga 9_545 9 36.173(2) ?
O2 La Ga 11_545 9 93.202(8) ?
O2 La Ga 9_445 9 93.202(8) ?
O1 La Ga 25_445 9 153.49(6) ?
O1 La Ga 25 9 40.32(6) ?
O1 La Ga 25_455 9 93.80(3) ?
O1 La Ga 25_545 9 93.80(3) ?
O1 La Ga . 9_455 123.415(5) ?
O2 La Ga 11 9_455 36.173(2) ?
O2 La Ga 9_545 9_455 93.202(8) ?
O2 La Ga 11_545 9_455 93.202(8) ?
O2 La Ga 9_445 9_455 36.173(2) ?
O1 La Ga 25_445 9_455 93.80(3) ?
O1 La Ga 25 9_455 93.80(3) ?
O1 La Ga 25_455 9_455 40.32(6) ?
O1 La Ga 25_545 9_455 153.49(6) ?
Ga La Ga 9 9_455 72.346(4) ?
O1 La Ga . 9_545 123.415(5) ?
O2 La Ga 11 9_545 93.202(8) ?
O2 La Ga 9_545 9_545 36.173(2) ?
O2 La Ga 11_545 9_545 36.173(2) ?
O2 La Ga 9_445 9_545 93.202(8) ?
O1 La Ga 25_445 9_545 93.80(3) ?
O1 La Ga 25 9_545 93.80(3) ?
O1 La Ga 25_455 9_545 153.49(6) ?
O1 La Ga 25_545 9_545 40.32(6) ?
Ga La Ga 9 9_545 72.346(4) ?
Ga La Ga 9_455 9_545 113.170(9) ?
O1 Sr O2 . 11 133.016(5) ?
O1 Sr O2 . 9_545 133.016(5) ?
O2 Sr O2 11 9_545 62.264(6) ?
O1 Sr O2 . 11_545 133.016(5) ?
O2 Sr O2 11 11_545 93.968(10) ?
O2 Sr O2 9_545 11_545 62.264(5) ?
O1 Sr O2 . 9_445 133.016(5) ?
O2 Sr O2 11 9_445 62.264(5) ?
O2 Sr O2 9_545 9_445 93.968(10) ?
O2 Sr O2 11_545 9_445 62.264(6) ?
O1 Sr O1 . 25_445 83.09(6) ?
O2 Sr O1 11 25_445 126.53(5) ?
O2 Sr O1 9_545 25_445 126.53(5) ?
O2 Sr O1 11_545 25_445 64.46(5) ?
O2 Sr O1 9_445 25_445 64.46(5) ?
O1 Sr O1 . 25 83.09(6) ?
O2 Sr O1 11 25 64.46(5) ?
O2 Sr O1 9_545 25 64.46(5) ?
O2 Sr O1 11_545 25 126.53(5) ?
O2 Sr O1 9_445 25 126.53(5) ?
O1 Sr O1 25_445 25 166.18(12) ?
O1 Sr O1 . 25_455 83.09(6) ?
O2 Sr O1 11 25_455 64.46(5) ?
O2 Sr O1 9_545 25_455 126.53(5) ?
O2 Sr O1 11_545 25_455 126.53(5) ?
O2 Sr O1 9_445 25_455 64.46(5) ?
O1 Sr O1 25_445 25_455 89.171(14) ?
O1 Sr O1 25 25_455 89.171(14) ?
O1 Sr O1 . 25_545 83.09(6) ?
O2 Sr O1 11 25_545 126.53(5) ?
O2 Sr O1 9_545 25_545 64.46(5) ?
O2 Sr O1 11_545 25_545 64.46(5) ?
O2 Sr O1 9_445 25_545 126.53(5) ?
O1 Sr O1 25_445 25_545 89.171(14) ?
O1 Sr O1 25 25_545 89.171(14) ?
O1 Sr O1 25_455 25_545 166.18(12) ?
O1 Sr Ga . 9 123.415(5) ?
O2 Sr Ga 11 9 36.173(2) ?
O2 Sr Ga 9_545 9 36.173(2) ?
O2 Sr Ga 11_545 9 93.202(8) ?
O2 Sr Ga 9_445 9 93.202(8) ?
O1 Sr Ga 25_445 9 153.49(6) ?
O1 Sr Ga 25 9 40.32(6) ?
O1 Sr Ga 25_455 9 93.80(3) ?
O1 Sr Ga 25_545 9 93.80(3) ?
O1 Sr Ga . 9_455 123.415(5) ?
O2 Sr Ga 11 9_455 36.173(2) ?
O2 Sr Ga 9_545 9_455 93.202(8) ?
O2 Sr Ga 11_545 9_455 93.202(8) ?
O2 Sr Ga 9_445 9_455 36.173(2) ?
O1 Sr Ga 25_445 9_455 93.80(3) ?
O1 Sr Ga 25 9_455 93.80(3) ?
O1 Sr Ga 25_455 9_455 40.32(6) ?
O1 Sr Ga 25_545 9_455 153.49(6) ?
Ga Sr Ga 9 9_455 72.346(4) ?
O1 Sr Ga . 9_545 123.415(5) ?
O2 Sr Ga 11 9_545 93.202(8) ?
O2 Sr Ga 9_545 9_545 36.173(2) ?
O2 Sr Ga 11_545 9_545 36.173(2) ?
O2 Sr Ga 9_445 9_545 93.202(8) ?
O1 Sr Ga 25_445 9_545 93.80(3) ?
O1 Sr Ga 25 9_545 93.80(3) ?
O1 Sr Ga 25_455 9_545 153.49(6) ?
O1 Sr Ga 25_545 9_545 40.32(6) ?
Ga Sr Ga 9 9_545 72.346(4) ?
Ga Sr Ga 9_455 9_545 113.170(9) ?
O2 Ga O2 3_655 3 180.0 ?
O2 Ga O2 3_655 . 90.0 ?
O2 Ga O2 3 . 90.0 ?
O2 Ga O2 3_655 1_545 90.0 ?
O2 Ga O2 3 1_545 90.0 ?
O2 Ga O2 . 1_545 180.0 ?
O2 Ga O1 3_655 17 90.0 ?
O2 Ga O1 3 17 90.0 ?
O2 Ga O1 . 17 90.0 ?
O2 Ga O1 1_545 17 90.0 ?
O2 Ga O1 3_655 . 90.0 ?
O2 Ga O1 3 . 90.0 ?
O2 Ga O1 . . 90.0 ?
O2 Ga O1 1_545 . 90.0 ?
O1 Ga O1 17 . 180.0 ?
O2 Ga La 3_655 9_444 126.173(2) ?
O2 Ga La 3 9_444 53.827(2) ?
O2 Ga La . 9_444 126.173(2) ?
O2 Ga La 1_545 9_444 53.827(2) ?
O1 Ga La 17 9_444 56.585(5) ?
O1 Ga La . 9_444 123.415(5) ?
O2 Ga Sr 3_655 25 53.827(2) ?
O2 Ga Sr 3 25 126.173(2) ?
O2 Ga Sr . 25 53.827(2) ?
O2 Ga Sr 1_545 25 126.173(2) ?
O1 Ga Sr 17 25 123.415(5) ?
O1 Ga Sr . 25 56.585(5) ?
La Ga Sr 9_444 25 180.0 ?
O2 Ga Sr 3_655 9_444 126.173(2) ?
O2 Ga Sr 3 9_444 53.827(2) ?
O2 Ga Sr . 9_444 126.173(2) ?
O2 Ga Sr 1_545 9_444 53.827(2) ?
O1 Ga Sr 17 9_444 56.585(5) ?
O1 Ga Sr . 9_444 123.415(5) ?
La Ga Sr 9_444 9_444 0.000(5) ?
Sr Ga Sr 25 9_444 180.0 ?
O2 Ga La 3_655 25 53.827(2) ?
O2 Ga La 3 25 126.173(2) ?
O2 Ga La . 25 53.827(2) ?
O2 Ga La 1_545 25 126.173(2) ?
O1 Ga La 17 25 123.415(5) ?
O1 Ga La . 25 56.585(5) ?
La Ga La 9_444 25 180.0 ?
Sr Ga La 25 25 0.000(5) ?
Sr Ga La 9_444 25 180.0 ?
O2 Ga La 3_655 9_554 53.827(2) ?
O2 Ga La 3 9_554 126.173(2) ?
O2 Ga La . 9_554 53.827(2) ?
O2 Ga La 1_545 9_554 126.173(2) ?
O1 Ga La 17 9_554 56.585(5) ?
O1 Ga La . 9_554 123.415(5) ?
La Ga La 9_444 9_554 113.170(9) ?
Sr Ga La 25 9_554 66.830(9) ?
Sr Ga La 9_444 9_554 113.170(9) ?
La Ga La 25 9_554 66.830(9) ?
O2 Ga La 3_655 25_445 126.173(2) ?
O2 Ga La 3 25_445 53.827(2) ?
O2 Ga La . 25_445 126.173(2) ?
O2 Ga La 1_545 25_445 53.827(2) ?
O1 Ga La 17 25_445 123.415(5) ?
O1 Ga La . 25_445 56.585(5) ?
La Ga La 9_444 25_445 66.830(9) ?
Sr Ga La 25 25_445 113.170(9) ?
Sr Ga La 9_444 25_445 66.830(9) ?
La Ga La 25 25_445 113.170(9) ?
La Ga La 9_554 25_445 180.0 ?
Ga O1 La . . 180.0 ?
Ga O1 Sr . . 180.0 ?
La O1 Sr . . 0.0 ?
Ga O1 Sr . 25_445 83.09(6) ?
La O1 Sr . 25_445 96.91(6) ?
Sr O1 Sr . 25_445 96.91(6) ?
Ga O1 La . 25_445 83.09(6) y
La O1 La . 25_445 96.91(6) y
Sr O1 La . 25_445 96.91(6) ?
Sr O1 La 25_445 25_445 0.000(7) ?
Ga O1 Sr . 25 83.09(6) ?
La O1 Sr . 25 96.91(6) ?
Sr O1 Sr . 25 96.91(6) ?
Sr O1 Sr 25_445 25 166.18(12) ?
La O1 Sr 25_445 25 166.18(12) ?
Ga O1 La . 25 83.09(6) ?
La O1 La . 25 96.91(6) ?
Sr O1 La . 25 96.91(6) ?
Sr O1 La 25_445 25 166.18(12) ?
La O1 La 25_445 25 166.18(12) y
Sr O1 La 25 25 0.000(7) ?
Ga O1 La . 25_455 83.09(6) ?
La O1 La . 25_455 96.91(6) ?
Sr O1 La . 25_455 96.91(6) ?
Sr O1 La 25_445 25_455 89.171(14) ?
La O1 La 25_445 25_455 89.171(14) y
Sr O1 La 25 25_455 89.171(14) ?
La O1 La 25 25_455 89.171(14) ?
Ga O1 La . 25_545 83.09(6) ?
La O1 La . 25_545 96.91(6) ?
Sr O1 La . 25_545 96.91(6) ?
Sr O1 La 25_445 25_545 89.171(14) ?
La O1 La 25_445 25_545 89.171(14) ?
Sr O1 La 25 25_545 89.171(14) ?
La O1 La 25 25_545 89.171(14) ?
La O1 La 25_455 25_545 166.18(12) ?
Ga O1 Sr . 25_545 83.09(6) ?
La O1 Sr . 25_545 96.91(6) ?
Sr O1 Sr . 25_545 96.91(6) ?
Sr O1 Sr 25_445 25_545 89.171(14) ?
La O1 Sr 25_445 25_545 89.171(14) ?
Sr O1 Sr 25 25_545 89.171(14) ?
La O1 Sr 25 25_545 89.171(14) ?
La O1 Sr 25_455 25_545 166.18(12) ?
La O1 Sr 25_545 25_545 0.000(7) ?
Ga O1 Sr . 25_455 83.09(6) ?
La O1 Sr . 25_455 96.91(6) ?
Sr O1 Sr . 25_455 96.91(6) ?
Sr O1 Sr 25_445 25_455 89.171(14) ?
La O1 Sr 25_445 25_455 89.171(14) ?
Sr O1 Sr 25 25_455 89.171(14) ?
La O1 Sr 25 25_455 89.171(14) ?
La O1 Sr 25_455 25_455 0.000(7) ?
La O1 Sr 25_545 25_455 166.18(12) ?
Sr O1 Sr 25_545 25_455 166.18(12) ?
Ga O2 Ga 1_565 . 180.0 ?
Ga O2 La 1_565 9_454 90.0 ?
Ga O2 La . 9_454 90.0 ?
Ga O2 Sr 1_565 25 90.0 ?
Ga O2 Sr . 25 90.0 ?
La O2 Sr 9_454 25 180.0 ?
Ga O2 Sr 1_565 9_454 90.0 ?
Ga O2 Sr . 9_454 90.0 ?
La O2 Sr 9_454 9_454 0.000(6) ?
Sr O2 Sr 25 9_454 180.0 ?
Ga O2 La 1_565 25 90.0 ?
Ga O2 La . 25 90.0 ?
La O2 La 9_454 25 180.0 ?
Sr O2 La 25 25 0.000(6) ?
Sr O2 La 9_454 25 180.0 ?
Ga O2 La 1_565 9_554 90.0 ?
Ga O2 La . 9_554 90.0 ?
La O2 La 9_454 9_554 93.968(10) y
Sr O2 La 25 9_554 86.032(10) ?
Sr O2 La 9_454 9_554 93.968(10) ?
La O2 La 25 9_554 86.032(10) y
Ga O2 Sr 1_565 9_554 90.0 ?
Ga O2 Sr . 9_554 90.0 ?
La O2 Sr 9_454 9_554 93.968(10) ?
Sr O2 Sr 25 9_554 86.032(10) ?
Sr O2 Sr 9_454 9_554 93.968(10) ?
La O2 Sr 25 9_554 86.032(10) ?
La O2 Sr 9_554 9_554 0.000(6) ?
Ga O2 Sr 1_565 25_455 90.0 ?
Ga O2 Sr . 25_455 90.0 ?
La O2 Sr 9_454 25_455 86.032(10) ?
Sr O2 Sr 25 25_455 93.968(10) ?
Sr O2 Sr 9_454 25_455 86.032(10) ?
La O2 Sr 25 25_455 93.968(10) ?
La O2 Sr 9_554 25_455 180.0 ?
Sr O2 Sr 9_554 25_455 180.0 ?
Ga O2 La 1_565 25_455 90.0 ?
Ga O2 La . 25_455 90.0 ?
La O2 La 9_454 25_455 86.032(10) ?
Sr O2 La 25 25_455 93.968(10) ?
Sr O2 La 9_454 25_455 86.032(10) ?
La O2 La 25 25_455 93.968(10) ?
La O2 La 9_554 25_455 180.0 ?
Sr O2 La 9_554 25_455 180.0 ?
Sr O2 La 25_455 25_455 0.000(6) ?

loop_
_geom_bond_atom_site_label_1
_geom_bond_atom_site_label_2
_geom_bond_site_symmetry_2
_geom_bond_distance
_geom_bond_publ_flag
La O1 . 2.428(3) y
La O2 11 2.6285(2) y
La O2 9_545 2.6285(2) ?
La O2 11_545 2.6285(2) ?
La O2 9_445 2.6285(2) ?
La O1 25_445 2.7378(4) y
La O1 25 2.7378(4) ?
La O1 25_455 2.7378(4) ?
La O1 25_545 2.7378(4) ?
La Ga 9 3.2561(2) ?
La Ga 9_455 3.2561(2) ?
La Ga 9_545 3.2561(2) ?
Sr O1 . 2.428(3) ?
Sr O2 11 2.6285(2) ?
Sr O2 9_545 2.6285(2) ?
Sr O2 11_545 2.6285(2) ?
Sr O2 9_445 2.6285(2) ?
Sr O1 25_445 2.7378(4) ?
Sr O1 25 2.7378(4) ?
Sr O1 25_455 2.7378(4) ?
Sr O1 25_545 2.7378(4) ?
Sr Ga 9 3.2561(2) ?
Sr Ga 9_455 3.2561(2) ?
Sr Ga 9_545 3.2561(2) ?
Ga O2 3_655 1.9218(2) ?
Ga O2 3 1.9218(2) ?
Ga O2 . 1.9218(2) y
Ga O2 1_545 1.9218(2) ?
Ga O1 17 2.122(3) ?
Ga O1 . 2.122(3) y
Ga La 9_444 3.2561(2) ?
Ga Sr 25 3.2561(2) ?
Ga Sr 9_444 3.2561(2) ?
Ga La 25 3.2561(2) ?
Ga La 9_554 3.2561(2) ?
Ga La 25_445 3.2561(2) ?
O1 Sr 25_445 2.7378(4) ?
O1 La 25_445 2.7378(4) ?
O1 Sr 25 2.7378(4) ?
O1 La 25 2.7378(4) ?
O1 La 25_455 2.7378(4) ?
O1 La 25_545 2.7378(4) ?
O1 Sr 25_545 2.7378(4) ?
O1 Sr 25_455 2.7378(4) ?
O2 Ga 1_565 1.9218(2) ?
O2 La 9_454 2.6285(2) ?
O2 Sr 25 2.6285(2) ?
O2 Sr 9_454 2.6285(2) ?
O2 La 25 2.6285(2) ?
O2 La 9_554 2.6285(2) ?
O2 Sr 9_554 2.6285(2) ?
O2 Sr 25_455 2.6285(2) ?
O2 La 25_455 2.6285(2) ?
